data_2108399
loop_
_publ_author_name
'Tcho\'n, Daniel'
'Makal, Anna'

_publ_section_title
;
 Structure and piezochromism of pyrene-1-carbaldehyde at high pressure
;
_journal_issue 3
_journal_name_full 'Acta Crystallographica Section B'
_journal_page_first
;
;
_journal_paper_doi 10.1107/S2052520619003354
_journal_volume 75
_journal_year 2019
_chemical_formula_moiety 'C17 H10 O'
_chemical_formula_sum 'C17 H10 O'
_chemical_formula_weight 230.25
_space_group_crystal_system triclinic
_space_group_IT_number 2
_space_group_name_Hall '-P 1'
_space_group_name_H-M_alt 'P -1'
_symmetry_space_group_name_Hall '-P 1'
_symmetry_space_group_name_H-M 'P -1'
_atom_sites_solution_hydrogens geom
_audit_creation_date 2018-06-25
_audit_creation_method
;
Olex2 1.2
(compiled May 29 2018 13:30:08 for OlexSys, GUI svn.r5506)
;
_cell_angle_alpha 109.37(3)
_cell_angle_beta 99.57(3)
_cell_angle_gamma 100.71(3)
_cell_formula_units_Z 2
_cell_length_a 6.477(2)
_cell_length_b 8.041(2)
_cell_length_c 10.205(3)
_cell_measurement_reflns_used 460
_cell_measurement_temperature 293(2)
_cell_measurement_theta_max 21.6140
_cell_measurement_theta_min 1.9140
_cell_volume 477.6(3)
_computing_cell_refinement
'CrysAlisPro, Agilent Technologies, Version 1.171.37.34 (release 22-05-2014 CrysAlis171 .NET) (compiled May 22 2014,16:03:01)'
_computing_data_collection
'CrysAlisPro, Agilent Technologies, Version 1.171.37.34 (release 22-05-2014 CrysAlis171 .NET) (compiled May 22 2014,16:03:01)'
_computing_data_reduction
'CrysAlisPro, Agilent Technologies, Version 1.171.37.34 (release 22-05-2014 CrysAlis171 .NET) (compiled May 22 2014,16:03:01)'
_computing_molecular_graphics 'Olex2 (Dolomanov et al., 2009)'
_computing_publication_material 'Olex2 (Dolomanov et al., 2009)'
_computing_structure_refinement 'ShelXL (Sheldrick, 2015)'
_diffrn_ambient_temperature 293(2)
_diffrn_detector 'CCD plate'
_diffrn_measured_fraction_theta_full 0.718
_diffrn_measured_fraction_theta_max 0.520
_diffrn_measurement_details
'#__ type_ start__ end____ width___ exp.time_ 1 omega -150.00 -94.00 0.2000 0.3970 omega____ theta____ kappa____ phi______ frames - -20.0000 70.0000 -24.2319 280 #__ type_ start__ end____ width___ exp.time_ 2 omega -150.00 -94.00 0.2000 0.3970 omega____ theta____ kappa____ phi______ frames - -20.0000 70.0000 155.7681 280 #__ type_ start__ end____ width___ exp.time_ 3 omega -105.00 -76.00 0.2000 0.3970 omega____ theta____ kappa____ phi______ frames - 20.0000 70.0000 155.7700 145 #__ type_ start__ end____ width___ exp.time_ 4 omega -105.00 -75.00 0.2000 0.3970 omega____ theta____ kappa____ phi______ frames - 20.0000 70.0000 -24.2300 150 #__ type_ start__ end____ width___ exp.time_ 5 omega -96.00 -30.00 0.2000 0.3970 omega____ theta____ kappa____ phi______ frames - 20.0000 -70.0000 24.2300 330 #__ type_ start__ end____ width___ exp.time_ 6 omega -103.00 -66.00 0.2000 0.3970 omega____ theta____ kappa____ phi______ frames - -20.0000 -70.0000 -155.7700 185 #__ type_ start__ end____ width___ exp.time_ 7 omega -103.80 -66.00 0.2000 0.3970 omega____ theta____ kappa____ phi______ frames - -20.0000 -70.0000 24.2300 189 #__ type_ start__ end____ width___ exp.time_ 8 omega -96.00 -30.00 0.2000 0.3970 omega____ theta____ kappa____ phi______ frames - 20.0000 -70.0000 -155.7700 330'
_diffrn_measurement_device 'abstract diffractometer'
_diffrn_measurement_device_type 'dectris-CrysAlisPro-abstract goniometer imported dectris images'
_diffrn_measurement_method '\w scans'
_diffrn_orient_matrix_UB_11 -0.0506264000
_diffrn_orient_matrix_UB_12 0.0235626000
_diffrn_orient_matrix_UB_13 -0.0250498000
_diffrn_orient_matrix_UB_21 0.0590807000
_diffrn_orient_matrix_UB_22 0.0320340000
_diffrn_orient_matrix_UB_23 -0.0134875000
_diffrn_orient_matrix_UB_31 -0.0123243000
_diffrn_orient_matrix_UB_32 -0.0530677000
_diffrn_orient_matrix_UB_33 -0.0436105000
_diffrn_radiation_monochromator synchrotron
_diffrn_radiation_probe x-ray
_diffrn_radiation_type synchrotron
_diffrn_radiation_wavelength 0.4859
_diffrn_reflns_av_R_equivalents 0.1391
_diffrn_reflns_av_unetI/netI 0.0786
_diffrn_reflns_Laue_measured_fraction_full 0.718
_diffrn_reflns_Laue_measured_fraction_max 0.520
_diffrn_reflns_limit_h_max 9
_diffrn_reflns_limit_h_min -9
_diffrn_reflns_limit_k_max 12
_diffrn_reflns_limit_k_min -12
_diffrn_reflns_limit_l_max 15
_diffrn_reflns_limit_l_min -15
_diffrn_reflns_number 2461
_diffrn_reflns_point_group_measured_fraction_full 0.718
_diffrn_reflns_point_group_measured_fraction_max 0.520
_diffrn_reflns_theta_full 16.950
_diffrn_reflns_theta_max 22.567
_diffrn_reflns_theta_min 1.900
_diffrn_source synchrotron
_exptl_absorpt_coefficient_mu 0.051
_exptl_absorpt_correction_T_max 1.000
_exptl_absorpt_correction_T_min 0.07393
_exptl_absorpt_correction_type multi-scan
_exptl_absorpt_process_details
;
CrysAlisPro 1.171.38.43c (Rigaku Oxford Diffraction, 2015)
Empirical absorption correction using spherical harmonics,
 implemented in SCALE3 ABSPACK scaling algorithm.
;
_exptl_crystal_density_diffrn 1.601
_exptl_crystal_description
;
;
_exptl_crystal_F_000 240
_refine_diff_density_max 0.875
_refine_diff_density_min -0.777
_refine_diff_density_rms 0.209
_refine_ls_extinction_method none
_refine_ls_goodness_of_fit_ref 1.089
_refine_ls_hydrogen_treatment constr
_refine_ls_matrix_type full
_refine_ls_number_parameters 165
_refine_ls_number_reflns 2461
_refine_ls_number_restraints 162
_refine_ls_restrained_S_all 1.057
_refine_ls_R_factor_all 0.2634
_refine_ls_R_factor_gt 0.1689
_refine_ls_shift/su_max 0.000
_refine_ls_shift/su_mean 0.000
_refine_ls_structure_factor_coef Fsqd
_refine_ls_weighting_details 'w=1/[\s^2^(Fo^2^)+(0.1308P)^2^+1.3113P] where P=(Fo^2^+2Fc^2^)/3'
_refine_ls_weighting_scheme calc
_refine_ls_wR_factor_gt 0.3776
_refine_ls_wR_factor_ref 0.4342
_reflns_Friedel_coverage 0.000
_reflns_number_gt 1176
_reflns_number_total 2461
_reflns_threshold_expression 'I > 2\s(I)'
_cod_data_source_file xk5054sup1.cif
_cod_data_source_block 28kbar
_cod_original_cell_volume 477.5(3)
_cod_database_code 2108399
_shelx_shelxl_version_number 2016/6
_chemical_oxdiff_formula 'C17 H10 O1'
_shelx_space_group_comment
;
The symmetry employed for this shelxl refinement is uniquely defined
by the following loop, which should always be used as a source of
symmetry information in preference to the above space-group names.
They are only intended as comments.
;
_diffrn_oxdiff_twin_integration_method simultaneous
_olex2_refinement_description
;
1. Twinned data refinement
 Scales: 0.725(6)
 0.237(6) 0.0377(16)
2. Fixed Uiso
 At 1.2 times of:
  All C(H) groups
3. Uiso/Uaniso restraints and constraints
Uanis(C12) \\sim Ueq: with sigma of 0.005 and sigma for terminal atoms of 0.01
4. Rigid body (RIGU) restrains
 All non-hydrogen atoms
 with sigma for 1-2 distances of 0.004 and sigma for 1-3 distances of 0.004
5.a Aromatic/amide H refined with riding coordinates:
 C3(H3), C14(H14), C8(H8), C6(H6), C7(H7), C4(H4), C13(H13), C11(H11),
 C17(H17), C10(H10)
;
_olex2_submission_special_instructions 'No special instructions were received'

loop_
_space_group_symop_operation_xyz
'x, y, z'
'-x, -y, -z'

loop_
_atom_site_label
_atom_site_type_symbol
_atom_site_fract_x
_atom_site_fract_y
_atom_site_fract_z
_atom_site_U_iso_or_equiv
_atom_site_adp_type
_atom_site_occupancy
_atom_site_site_symmetry_order
_atom_site_calc_flag
_atom_site_refinement_flags_posn
_atom_site_refinement_flags_adp
O1 O 0.4123(13) 1.0195(7) 0.8106(7) 0.051(3) Uani 1 1 d . U
C15 C 0.2386(15) 0.4739(8) 0.4567(8) 0.025(2) Uani 1 1 d . U
C2 C 0.2922(15) 0.6599(8) 0.5555(9) 0.024(2) Uani 1 1 d . U
C3 C 0.3270(15) 0.8004(9) 0.4982(9) 0.027(2) Uani 1 1 d . U
H3 H 0.352128 0.921479 0.558694 0.032 Uiso 1 1 calc R .
C14 C 0.2495(17) 0.5447(10) 0.7444(10) 0.038(3) Uani 1 1 d . U
H14 H 0.247617 0.567838 0.839700 0.045 Uiso 1 1 calc R .
C1 C 0.2971(15) 0.6893(9) 0.7015(9) 0.027(2) Uani 1 1 d . U
C12 C 0.1973(13) 0.3275(9) 0.5046(9) 0.0194(17) Uani 1 1 d . U
C9 C 0.1925(15) 0.2501(10) 0.2132(9) 0.027(2) Uani 1 1 d . U
C8 C 0.1963(16) 0.2154(10) 0.0695(9) 0.030(3) Uani 1 1 d . U
H8 H 0.173563 0.095818 0.006498 0.036 Uiso 1 1 calc R .
C5 C 0.2758(16) 0.5774(9) 0.2575(9) 0.029(3) Uani 1 1 d . U
C6 C 0.2769(17) 0.5366(10) 0.1135(10) 0.035(3) Uani 1 1 d . U
H6 H 0.307239 0.631026 0.080507 0.042 Uiso 1 1 calc R .
C7 C 0.2338(17) 0.3584(11) 0.0195(9) 0.034(3) Uani 1 1 d . U
H7 H 0.229641 0.333058 -0.076795 0.040 Uiso 1 1 calc R .
C4 C 0.3241(16) 0.7606(9) 0.3577(9) 0.031(3) Uani 1 1 d . U
H4 H 0.354545 0.855918 0.325630 0.037 Uiso 1 1 calc R .
C16 C 0.2370(15) 0.4318(9) 0.3099(9) 0.025(2) Uani 1 1 d . U
C13 C 0.2043(14) 0.3656(9) 0.6500(9) 0.0214(19) Uani 1 1 d . U
H13 H 0.178723 0.270620 0.682972 0.026 Uiso 1 1 calc R .
C11 C 0.1480(15) 0.1434(9) 0.4033(9) 0.027(2) Uani 1 1 d . U
H11 H 0.116643 0.047136 0.434229 0.032 Uiso 1 1 calc R .
C17 C 0.3558(17) 0.8699(9) 0.8171(9) 0.038(3) Uani 1 1 d . U
H17 H 0.349050 0.870074 0.907486 0.045 Uiso 1 1 calc R .
C10 C 0.1461(17) 0.1070(10) 0.2636(10) 0.036(3) Uani 1 1 d . U
H10 H 0.113970 -0.013419 0.200166 0.043 Uiso 1 1 calc R .

loop_
_atom_site_aniso_label
_atom_site_aniso_U_11
_atom_site_aniso_U_22
_atom_site_aniso_U_33
_atom_site_aniso_U_23
_atom_site_aniso_U_13
_atom_site_aniso_U_12
O1 0.091(6) 0.017(2) 0.036(4) 0.001(2) 0.029(5) 0.002(3)
C15 0.039(6) 0.012(3) 0.022(4) 0.004(2) 0.012(4) 0.002(3)
C2 0.035(5) 0.013(3) 0.024(4) 0.008(2) 0.011(4) 0.004(3)
C3 0.038(6) 0.017(3) 0.026(4) 0.011(3) 0.011(4) 0.002(3)
C14 0.058(7) 0.024(3) 0.031(5) 0.008(3) 0.023(5) 0.004(4)
C1 0.040(6) 0.018(3) 0.027(4) 0.008(2) 0.019(4) 0.009(3)
C12 0.018(4) 0.022(2) 0.021(3) 0.012(2) 0.000(3) 0.009(2)
C9 0.034(6) 0.025(3) 0.024(4) 0.010(3) 0.008(4) 0.007(3)
C8 0.045(6) 0.022(3) 0.025(4) 0.009(3) 0.015(5) 0.008(3)
C5 0.046(6) 0.017(3) 0.026(4) 0.006(2) 0.018(5) 0.005(3)
C6 0.053(7) 0.028(4) 0.026(5) 0.013(3) 0.011(5) 0.008(4)
C7 0.055(7) 0.037(4) 0.009(4) 0.009(3) 0.004(5) 0.011(4)
C4 0.050(7) 0.017(3) 0.030(4) 0.010(3) 0.021(5) 0.003(3)
C16 0.037(6) 0.017(3) 0.022(4) 0.008(2) 0.010(4) 0.006(3)
C13 0.029(5) 0.021(3) 0.024(4) 0.018(3) 0.003(4) 0.014(3)
C11 0.043(6) 0.012(3) 0.035(5) 0.017(3) 0.015(5) 0.008(3)
C17 0.068(7) 0.017(3) 0.029(5) 0.004(3) 0.028(6) 0.010(3)
C10 0.065(7) 0.014(3) 0.031(5) 0.007(3) 0.022(5) 0.009(3)

loop_
_atom_type_symbol
_atom_type_description
_atom_type_scat_dispersion_real
_atom_type_scat_dispersion_imag
_atom_type_scat_source
C C 0.0010 0.0010 'International Tables Vol C Tables 4.2.6.8 and 6.1.1.4'
H H 0.0000 0.0000 'International Tables Vol C Tables 4.2.6.8 and 6.1.1.4'
O O 0.0040 0.0030 'International Tables Vol C Tables 4.2.6.8 and 6.1.1.4'

loop_
_geom_angle_atom_site_label_1
_geom_angle_atom_site_label_2
_geom_angle_atom_site_label_3
_geom_angle
C12 C15 C2 120.8(7)
C12 C15 C16 118.1(6)
C16 C15 C2 121.0(7)
C3 C2 C15 117.5(7)
C1 C2 C15 117.2(7)
C1 C2 C3 125.3(6)
C2 C3 H3 119.2
C4 C3 C2 121.5(6)
C4 C3 H3 119.2
C1 C14 H14 119.0
C1 C14 C13 122.0(7)
C13 C14 H14 119.0
C2 C1 C17 124.3(7)
C14 C1 C2 120.8(6)
C14 C1 C17 114.8(7)
C15 C12 C11 119.3(7)
C13 C12 C15 119.3(6)
C13 C12 C11 121.4(8)
C8 C9 C16 119.4(8)
C8 C9 C10 121.6(6)
C16 C9 C10 119.1(7)
C9 C8 H8 119.5
C7 C8 C9 120.9(6)
C7 C8 H8 119.5
C6 C5 C4 122.2(8)
C6 C5 C16 119.5(6)
C4 C5 C16 118.2(7)
C5 C6 H6 119.5
C7 C6 C5 121.0(9)
C7 C6 H6 119.5
C8 C7 H7 120.1
C6 C7 C8 119.9(8)
C6 C7 H7 120.1
C3 C4 C5 122.2(8)
C3 C4 H4 118.9
C5 C4 H4 118.9
C15 C16 C5 119.4(6)
C9 C16 C15 121.5(8)
C9 C16 C5 119.1(7)
C14 C13 C12 119.9(8)
C14 C13 H13 120.1
C12 C13 H13 120.1
C12 C11 H11 119.3
C10 C11 C12 121.4(8)
C10 C11 H11 119.3
O1 C17 C1 128.7(8)
O1 C17 H17 115.7
C1 C17 H17 115.7
C9 C10 H10 119.7
C11 C10 C9 120.7(6)
C11 C10 H10 119.7

loop_
_geom_bond_atom_site_label_1
_geom_bond_atom_site_label_2
_geom_bond_distance
O1 C17 1.218(10)
C15 C2 1.437(8)
C15 C12 1.416(12)
C15 C16 1.420(11)
C2 C3 1.434(12)
C2 C1 1.423(12)
C3 H3 0.9300
C3 C4 1.358(11)
C14 H14 0.9300
C14 C1 1.374(13)
C14 C13 1.385(9)
C1 C17 1.468(8)
C12 C13 1.403(12)
C12 C11 1.436(8)
C9 C8 1.405(12)
C9 C16 1.409(8)
C9 C10 1.412(13)
C8 H8 0.9300
C8 C7 1.402(14)
C5 C6 1.397(12)
C5 C4 1.427(8)
C5 C16 1.439(13)
C6 H6 0.9300
C6 C7 1.379(10)
C7 H7 0.9300
C4 H4 0.9300
C13 H13 0.9300
C11 H11 0.9300
C11 C10 1.355(12)
C17 H17 0.9300
C10 H10 0.9300

loop_
_diffrn_oxdiff_twin_id
_diffrn_oxdiff_twin_ratio
_diffrn_oxdiff_twin_reflns_isolated
_diffrn_oxdiff_twin_reflns_overlapped
1 0.7193 2586 91
2 0.2488 2396 93
3 0.0319 2711 79

loop_
_twin_individual_id
_twin_individual_mass_fraction_refined
1 0.725(6)
2 0.237(6)
3 0.0377(16)

_cod_database_fobs_code 2108399
